data_4110935
loop_
_publ_author_name
'Ji Min Lee'
'Doo-Sik Ahn'
'Doo Young Jung'
'Junseung Lee'
'Youngkyu Do'
'Sang Kyu Kim'
'Sukbok Chang'

_publ_section_title
;
 Hydrogen-Bond-Directed Highly Stereoselective Synthesis of Z-Enamides via
 Pd-Catalyzed Oxidative Amidation of Conjugated Olefins
;
_journal_name_full 'Journal of the American Chemical Society'
_journal_page_first 12954
_journal_page_last 12962
_journal_paper_doi 10.1021/ja0639315
_journal_volume 128
_journal_year 2006
_chemical_formula_sum 'C12 H13 N O3'
_chemical_formula_weight 219.23
_chemical_name_systematic
; 
 ? 
;
_space_group_IT_number 14
_symmetry_cell_setting monoclinic
_symmetry_space_group_name_Hall '-P 2ybc'
_symmetry_space_group_name_H-M 'P 1 21/c 1'
_atom_sites_solution_hydrogens geom
_atom_sites_solution_primary direct
_atom_sites_solution_secondary difmap
_audit_creation_method SHELXL-97
_cell_angle_alpha 90.00
_cell_angle_beta 110.78(13)
_cell_angle_gamma 90.00
_cell_formula_units_Z 4
_cell_length_a 12.65(7)
_cell_length_b 8.84(3)
_cell_length_c 10.87(5)
_cell_measurement_temperature 293(2)
_cell_volume 1136(9)
_computing_cell_refinement 'Bruker SMART'
_computing_data_collection 'Bruker SMART'
_computing_data_reduction 'Bruker SHELXTL'
_computing_molecular_graphics 'Bruker SHELXTL'
_computing_publication_material 'Bruker SHELXTL'
_computing_structure_refinement 'SHELXL-97 (Sheldrick, 1997)'
_computing_structure_solution 'SHELXS-97 (Sheldrick, 1990)'
_diffrn_ambient_temperature 293(2)
_diffrn_measured_fraction_theta_full 0.924
_diffrn_measured_fraction_theta_max 0.924
_diffrn_measurement_device_type 'CCD area detector'
_diffrn_measurement_method 'phi and omega scans'
_diffrn_radiation_monochromator graphite
_diffrn_radiation_source 'fine-focus sealed tube'
_diffrn_radiation_type MoK\a
_diffrn_radiation_wavelength 0.71073
_diffrn_reflns_av_R_equivalents 0.0889
_diffrn_reflns_av_sigmaI/netI 0.1364
_diffrn_reflns_limit_h_max 16
_diffrn_reflns_limit_h_min -16
_diffrn_reflns_limit_k_max 11
_diffrn_reflns_limit_k_min -7
_diffrn_reflns_limit_l_max 10
_diffrn_reflns_limit_l_min -14
_diffrn_reflns_number 6455
_diffrn_reflns_theta_full 28.13
_diffrn_reflns_theta_max 28.13
_diffrn_reflns_theta_min 1.72
_exptl_absorpt_coefficient_mu 0.093
_exptl_absorpt_correction_type none
_exptl_crystal_density_diffrn 1.282
_exptl_crystal_F_000 464
_refine_diff_density_max 0.446
_refine_diff_density_min -0.329
_refine_diff_density_rms 0.116
_refine_ls_extinction_coef 0.020(5)
_refine_ls_extinction_expression Fc^*^=kFc[1+0.001xFc^2^\l^3^/sin(2\q)]^-1/4^
_refine_ls_extinction_method SHELXL
_refine_ls_goodness_of_fit_ref 1.003
_refine_ls_hydrogen_treatment mixed
_refine_ls_matrix_type full
_refine_ls_number_parameters 151
_refine_ls_number_reflns 2574
_refine_ls_number_restraints 0
_refine_ls_restrained_S_all 1.003
_refine_ls_R_factor_all 0.2466
_refine_ls_R_factor_gt 0.0929
_refine_ls_shift/su_max 0.008
_refine_ls_shift/su_mean 0.001
_refine_ls_structure_factor_coef Fsqd
_refine_ls_weighting_details 'calc w=1/[\s^2^(Fo^2^)+(0.0959P)^2^+0.0000P] where P=(Fo^2^+2Fc^2^)/3'
_refine_ls_weighting_scheme calc
_refine_ls_wR_factor_gt 0.2063
_refine_ls_wR_factor_ref 0.2623
_reflns_number_gt 733
_reflns_number_total 2574
_reflns_threshold_expression >2sigma(I)
_cod_data_source_file ja0639315si20060605_013812.cif
_cod_data_source_block sbc55
_cod_database_code 4110935

loop_
_symmetry_equiv_pos_as_xyz
'x, y, z'
'-x, y+1/2, -z+1/2'
'-x, -y, -z'
'x, -y-1/2, z-1/2'

loop_
_atom_site_label
_atom_site_type_symbol
_atom_site_fract_x
_atom_site_fract_y
_atom_site_fract_z
_atom_site_U_iso_or_equiv
_atom_site_adp_type
_atom_site_occupancy
_atom_site_symmetry_multiplicity
_atom_site_calc_flag
_atom_site_refinement_flags
C1 C 0.3095(4) 0.5376(5) 0.7786(5) 0.0591(13) Uani 1 1 d .
C2 C 0.4181(4) 0.5865(6) 0.8044(6) 0.0779(16) Uani 1 1 d .
H2 H 0.4564 0.5599 0.7487 0.093 Uiso 1 1 calc R
C3 C 0.4704(5) 0.6758(7) 0.9137(6) 0.0921(19) Uani 1 1 d .
H3 H 0.5441 0.7095 0.9319 0.110 Uiso 1 1 calc R
C4 C 0.4145(5) 0.7130(7) 0.9926(6) 0.0903(18) Uani 1 1 d .
H4 H 0.4502 0.7735 1.0657 0.108 Uiso 1 1 calc R
C5 C 0.3075(5) 0.6655(6) 0.9699(6) 0.0878(18) Uani 1 1 d .
H5 H 0.2702 0.6930 1.0264 0.105 Uiso 1 1 calc R
C6 C 0.2545(4) 0.5758(6) 0.8614(5) 0.0740(15) Uani 1 1 d .
H6 H 0.1813 0.5414 0.8450 0.089 Uiso 1 1 calc R
C7 C 0.2586(4) 0.4437(5) 0.6569(5) 0.0624(14) Uani 1 1 d .
O1 O 0.3109(3) 0.4191(4) 0.5858(4) 0.0870(12) Uani 1 1 d .
N N 0.1532(3) 0.3917(5) 0.6308(4) 0.0640(12) Uani 1 1 d .
H101 H 0.111(3) 0.401(5) 0.686(4) 0.056(12) Uiso 1 1 d .
C8 C 0.1017(4) 0.3042(6) 0.5189(5) 0.0659(14) Uani 1 1 d .
H8 H 0.1429 0.2859 0.4645 0.079 Uiso 1 1 calc R
C9 C -0.0005(4) 0.2452(6) 0.4837(5) 0.0680(14) Uani 1 1 d .
H9 H -0.0460 0.2625 0.5333 0.082 Uiso 1 1 calc R
C10 C -0.0410(4) 0.1514(6) 0.3643(5) 0.0599(13) Uani 1 1 d .
O2 O 0.0093(3) 0.1311(4) 0.2930(3) 0.0793(12) Uani 1 1 d .
O3 O -0.1421(3) 0.0949(4) 0.3475(3) 0.0715(11) Uani 1 1 d .
C11 C -0.1903(4) -0.0023(6) 0.2331(5) 0.0799(16) Uani 1 1 d .
H11A H -0.1423 -0.0897 0.2394 0.096 Uiso 1 1 calc R
H11B H -0.1975 0.0526 0.1532 0.096 Uiso 1 1 calc R
C12 C -0.3030(4) -0.0505(6) 0.2312(5) 0.0937(19) Uani 1 1 d .
H12A H -0.2957 -0.0941 0.3147 0.141 Uiso 1 1 calc R
H12B H -0.3340 -0.1242 0.1630 0.141 Uiso 1 1 calc R
H12C H -0.3524 0.0357 0.2147 0.141 Uiso 1 1 calc R

loop_
_atom_site_aniso_label
_atom_site_aniso_U_11
_atom_site_aniso_U_22
_atom_site_aniso_U_33
_atom_site_aniso_U_23
_atom_site_aniso_U_13
_atom_site_aniso_U_12
C1 0.066(3) 0.040(3) 0.076(4) 0.012(3) 0.032(3) 0.001(2)
C2 0.071(4) 0.071(4) 0.094(4) 0.008(3) 0.033(3) 0.004(3)
C3 0.084(4) 0.092(5) 0.104(5) -0.014(4) 0.038(4) -0.027(3)
C4 0.097(4) 0.078(4) 0.102(5) -0.023(3) 0.043(4) -0.021(3)
C5 0.100(4) 0.073(4) 0.098(5) -0.022(4) 0.046(4) -0.012(3)
C6 0.077(3) 0.064(4) 0.088(4) -0.001(3) 0.037(3) -0.007(3)
C7 0.068(3) 0.051(3) 0.080(4) 0.015(3) 0.040(3) 0.010(3)
O1 0.085(2) 0.090(3) 0.097(3) -0.010(2) 0.045(2) -0.010(2)
N 0.070(3) 0.058(3) 0.072(3) 0.000(2) 0.034(3) 0.003(2)
C8 0.071(3) 0.054(3) 0.078(4) 0.009(3) 0.032(3) 0.010(3)
C9 0.077(4) 0.060(4) 0.075(4) 0.000(3) 0.036(3) 0.006(3)
C10 0.057(3) 0.060(4) 0.072(3) 0.009(3) 0.034(3) 0.011(2)
O2 0.082(2) 0.082(3) 0.085(3) -0.003(2) 0.043(2) 0.0022(19)
O3 0.073(2) 0.066(3) 0.079(3) -0.0056(19) 0.0314(19) -0.0020(18)
C11 0.099(4) 0.070(4) 0.070(4) -0.011(3) 0.030(3) -0.005(3)
C12 0.096(4) 0.078(4) 0.103(5) -0.007(3) 0.030(4) -0.014(3)

loop_
_atom_type_symbol
_atom_type_description
_atom_type_scat_dispersion_real
_atom_type_scat_dispersion_imag
_atom_type_scat_source
C C 0.0033 0.0016 'International Tables Vol C Tables 4.2.6.8 and 6.1.1.4'
H H 0.0000 0.0000 'International Tables Vol C Tables 4.2.6.8 and 6.1.1.4'
N N 0.0061 0.0033 'International Tables Vol C Tables 4.2.6.8 and 6.1.1.4'
O O 0.0106 0.0060 'International Tables Vol C Tables 4.2.6.8 and 6.1.1.4'

loop_
_geom_angle_atom_site_label_1
_geom_angle_atom_site_label_2
_geom_angle_atom_site_label_3
_geom_angle
C6 C1 C2 119.8(6)
C6 C1 C7 124.1(5)
C2 C1 C7 116.2(5)
C1 C2 C3 119.7(5)
C4 C3 C2 119.5(6)
C3 C4 C5 122.0(6)
C4 C5 C6 119.0(5)
C1 C6 C5 120.0(6)
O1 C7 N 122.3(6)
O1 C7 C1 120.4(6)
N C7 C1 117.3(5)
C7 N C8 119.7(5)
C9 C8 N 125.4(5)
C8 C9 C10 118.5(5)
O2 C10 O3 124.9(6)
O2 C10 C9 124.5(5)
O3 C10 C9 110.6(4)
C10 O3 C11 115.6(4)
O3 C11 C12 106.9(4)

loop_
_geom_bond_atom_site_label_1
_geom_bond_atom_site_label_2
_geom_bond_distance
C1 C6 1.361(7)
C1 C2 1.370(9)
C1 C7 1.499(8)
C2 C3 1.383(8)
C3 C4 1.332(8)
C4 C5 1.354(9)
C5 C6 1.381(8)
C7 O1 1.202(6)
C7 N 1.342(9)
N C8 1.392(7)
C8 C9 1.319(9)
C9 C10 1.471(8)
C10 O2 1.178(6)
C10 O3 1.323(8)
O3 C11 1.455(7)
C11 C12 1.480(9)

loop_
_cod_related_entry_id
_cod_related_entry_database
_cod_related_entry_code
1 ChemSpider 30660418
